data_4304511
loop_
_publ_author_name
'Azadeh Lalehzari'
'John Desper'
'Christopher J. Levy'

_publ_contact_author_address
;Kansas State University
Department of Chemistry
111 Willard Hall
Manhattan, KS 66506
;
_publ_contact_author_email clevy@ksu.edu
_publ_contact_author_fax '(785) 532-6666'
_publ_contact_author_name 'Christopher J. Levy'
_publ_contact_author_phone '(785) 532-6688'
_publ_section_title
;
Double-Stranded Monohelical Complexes from an Unsymmetrical Chiral
Schiff-Base Ligand
;
_journal_name_full 'Inorganic Chemistry'
_journal_page_first 1120
_journal_page_last 1126
_journal_paper_doi 10.1021/ic702015u
_journal_volume 47
_journal_year 2008
_chemical_formula_moiety 'C14 H18 N2 O3'
_chemical_formula_sum 'C14 H18 N2 O3'
_chemical_formula_weight 262.30
_chemical_name_systematic
;
trans-1,2-diaminocylohexane monoimine
;
_space_group_IT_number 19
_symmetry_cell_setting orthorhombic
_symmetry_space_group_name_Hall 'P 2ac 2ab'
_symmetry_space_group_name_H-M 'P 21 21 21'
_atom_sites_solution_hydrogens geom
_atom_sites_solution_primary direct
_atom_sites_solution_secondary difmap
_audit_creation_method SHELXL-97
_cell_angle_alpha 90.00
_cell_angle_beta 90.00
_cell_angle_gamma 90.00
_cell_formula_units_Z 4
_cell_length_a 6.1675(8)
_cell_length_b 11.9167(15)
_cell_length_c 18.033(2)
_cell_measurement_reflns_used 5675
_cell_measurement_temperature 100(2)
_cell_measurement_theta_max 28.25
_cell_measurement_theta_min 2.25
_cell_volume 1325.4(3)
_computing_cell_refinement 'Bruker XSCANS'
_computing_data_collection 'Bruker XSCANS'
_computing_data_reduction 'Bruker SHELXTL'
_computing_molecular_graphics 'Bruker SHELXTL'
_computing_publication_material 'Bruker SHELXTL'
_computing_structure_refinement 'SHELXL-97 (Sheldrick, 1997)'
_computing_structure_solution 'SHELXS-97 (Sheldrick, 1990)'
_diffrn_ambient_temperature 100(2)
_diffrn_measured_fraction_theta_full 0.973
_diffrn_measured_fraction_theta_max 0.973
_diffrn_measurement_device_type 'CCD area detector'
_diffrn_measurement_method 'phi and omega scans'
_diffrn_radiation_monochromator graphite
_diffrn_radiation_source 'fine-focus sealed tube'
_diffrn_radiation_type MoK\a
_diffrn_radiation_wavelength 0.71073
_diffrn_reflns_av_R_equivalents 0.0521
_diffrn_reflns_av_sigmaI/netI 0.0350
_diffrn_reflns_limit_h_max 8
_diffrn_reflns_limit_h_min -7
_diffrn_reflns_limit_k_max 15
_diffrn_reflns_limit_k_min -15
_diffrn_reflns_limit_l_max 23
_diffrn_reflns_limit_l_min -23
_diffrn_reflns_number 10527
_diffrn_reflns_theta_full 28.37
_diffrn_reflns_theta_max 28.37
_diffrn_reflns_theta_min 2.05
_exptl_absorpt_coefficient_mu 0.093
_exptl_absorpt_correction_type none
_exptl_crystal_colour yellow
_exptl_crystal_density_diffrn 1.315
_exptl_crystal_density_method 'not measured'
_exptl_crystal_description block
_exptl_crystal_F_000 560
_exptl_crystal_size_max 0.24
_exptl_crystal_size_mid 0.24
_exptl_crystal_size_min 0.18
_refine_diff_density_max 0.403
_refine_diff_density_min -0.219
_refine_diff_density_rms 0.066
_refine_ls_extinction_method none
_refine_ls_goodness_of_fit_ref 1.095
_refine_ls_hydrogen_treatment mixed
_refine_ls_matrix_type full
_refine_ls_number_parameters 184
_refine_ls_number_reflns 1867
_refine_ls_number_restraints 0
_refine_ls_restrained_S_all 1.095
_refine_ls_R_factor_all 0.0567
_refine_ls_R_factor_gt 0.0479
_refine_ls_shift/su_max 0.000
_refine_ls_shift/su_mean 0.000
_refine_ls_structure_factor_coef Fsqd
_refine_ls_weighting_details 'calc w=1/[\s^2^(Fo^2^)+(0.0800P)^2^+0.0800P] where P=(Fo^2^+2Fc^2^)/3'
_refine_ls_weighting_scheme calc
_refine_ls_wR_factor_gt 0.1163
_refine_ls_wR_factor_ref 0.1214
_reflns_number_gt 1638
_reflns_number_total 1867
_reflns_threshold_expression >2sigma(I)
_cod_data_source_file ic702015u-file003_2.cif
_cod_data_source_block al0602
_cod_depositor_comments
;
The following automatic conversions were performed:
'_symmetry_cell_setting' value 'Orthorhombic' changed to 'orthorhombic'
according to '/home/saulius/struct/CIF-dictionaries/cif_core.dic'
dictionary named 'cif_core.dic' version 2.4.1 from 2010-06-29.

Automatic conversion script
Id: cif_fix_enum 1527 2010-12-29 10:47:43Z saulius 

2020-10-30
Z value and formula fixed to values more according to usual
chemical conventions.                 miguel
;
_cod_original_formula_sum 'C28 H36 N4 O6'
_cod_original_formula_weight 524.61
_cod_original_formula_moiety 'C28 H36 N4 O6'
_cod_original_formula_units_Z 2
_cod_original_cell_volume 1325.3(3)
_cod_database_code 4304511

loop_
_symmetry_equiv_pos_as_xyz
'x, y, z'
'-x+1/2, -y, z+1/2'
'-x, y+1/2, -z+1/2'
'x+1/2, -y+1/2, -z'

loop_
_atom_site_label
_atom_site_type_symbol
_atom_site_fract_x
_atom_site_fract_y
_atom_site_fract_z
_atom_site_U_iso_or_equiv
_atom_site_adp_type
_atom_site_occupancy
_atom_site_symmetry_multiplicity
_atom_site_calc_flag
_atom_site_refinement_flags
_atom_site_disorder_assembly
_atom_site_disorder_group
C11 C 0.5579(4) 0.47207(17) 0.63644(11) 0.0181(5) Uani 1 1 d . . .
H11 H 0.4546 0.4875 0.5949 0.022 Uiso 1 1 calc R . .
N11 N 0.7343(3) 0.55353(15) 0.63378(10) 0.0207(4) Uani 1 1 d . . .
C12 C 0.6459(4) 0.35283(17) 0.62857(11) 0.0186(5) Uani 1 1 d . . .
H12 H 0.7475 0.3378 0.6706 0.022 Uiso 1 1 calc R . .
N12 N 0.7683(4) 0.34146(16) 0.55735(10) 0.0189(4) Uani 1 1 d . . .
H12A H 0.838(5) 0.272(3) 0.5573(15) 0.028 Uiso 1 1 d . . .
H12B H 0.671(5) 0.351(2) 0.5130(15) 0.028 Uiso 1 1 d . . .
H12C H 0.884(5) 0.388(2) 0.5557(15) 0.028 Uiso 1 1 d . . .
C13 C 0.4634(4) 0.26728(18) 0.63131(12) 0.0218(5) Uani 1 1 d . . .
H13A H 0.5248 0.1908 0.6272 0.026 Uiso 1 1 calc R . .
H13B H 0.3650 0.2793 0.5887 0.026 Uiso 1 1 calc R . .
C14 C 0.3345(4) 0.27696(19) 0.70358(12) 0.0232(5) Uani 1 1 d . . .
H14A H 0.2098 0.2248 0.7021 0.028 Uiso 1 1 calc R . .
H14B H 0.4281 0.2552 0.7458 0.028 Uiso 1 1 calc R . .
C15 C 0.2524(5) 0.39677(19) 0.71509(12) 0.0236(5) Uani 1 1 d . . .
H15A H 0.1428 0.4145 0.6767 0.028 Uiso 1 1 calc R . .
H15B H 0.1815 0.4024 0.7642 0.028 Uiso 1 1 calc R . .
C16 C 0.4364(4) 0.48159(18) 0.71069(12) 0.0215(5) Uani 1 1 d . . .
H16A H 0.5389 0.4685 0.7520 0.026 Uiso 1 1 calc R . .
H16B H 0.3769 0.5583 0.7160 0.026 Uiso 1 1 calc R . .
C21 C 0.9055(4) 0.94033(18) 0.57662(11) 0.0181(5) Uani 1 1 d . . .
C27 C 0.8302(4) 1.05077(18) 0.54597(11) 0.0191(5) Uani 1 1 d . . .
O27 O 0.9546(3) 1.13474(12) 0.55321(8) 0.0224(4) Uani 1 1 d . . .
O28 O 0.6471(3) 1.05508(13) 0.51444(9) 0.0236(4) Uani 1 1 d . . .
C22 C 0.7708(4) 0.84476(18) 0.57168(11) 0.0171(5) Uani 1 1 d . . .
O22 O 0.5787(3) 0.84774(14) 0.53724(9) 0.0233(4) Uani 1 1 d . . .
H22 H 0.561(5) 0.918(2) 0.5225(14) 0.028 Uiso 1 1 d . . .
C23 C 0.8374(4) 0.74248(18) 0.60452(11) 0.0178(5) Uani 1 1 d . . .
C28 C 0.6880(4) 0.64686(18) 0.60364(11) 0.0187(5) Uani 1 1 d . . .
H28 H 0.5517 0.6549 0.5797 0.022 Uiso 1 1 calc R . .
C24 C 1.0389(4) 0.73726(18) 0.63830(11) 0.0203(5) Uani 1 1 d . . .
H24 H 1.0846 0.6687 0.6602 0.024 Uiso 1 1 calc R . .
C25 C 1.1752(4) 0.82913(18) 0.64090(12) 0.0214(5) Uani 1 1 d . . .
H25 H 1.3145 0.8231 0.6630 0.026 Uiso 1 1 calc R . .
C26 C 1.1065(4) 0.93055(18) 0.61078(12) 0.0201(5) Uani 1 1 d . . .
H26 H 1.1986 0.9943 0.6136 0.024 Uiso 1 1 calc R . .

loop_
_atom_site_aniso_label
_atom_site_aniso_U_11
_atom_site_aniso_U_22
_atom_site_aniso_U_33
_atom_site_aniso_U_23
_atom_site_aniso_U_13
_atom_site_aniso_U_12
C11 0.0215(12) 0.0133(10) 0.0194(9) 0.0003(8) -0.0006(9) 0.0005(9)
N11 0.0270(11) 0.0134(8) 0.0217(8) -0.0008(7) 0.0000(8) -0.0009(9)
C12 0.0248(13) 0.0124(9) 0.0186(9) 0.0013(8) 0.0018(9) -0.0019(10)
N12 0.0249(11) 0.0094(8) 0.0225(9) 0.0008(7) 0.0019(8) -0.0008(9)
C13 0.0294(14) 0.0127(10) 0.0234(10) -0.0007(8) 0.0034(10) -0.0044(10)
C14 0.0288(14) 0.0181(11) 0.0227(10) 0.0010(8) 0.0043(10) -0.0049(10)
C15 0.0259(13) 0.0231(11) 0.0216(10) -0.0006(9) 0.0046(10) -0.0014(11)
C16 0.0298(14) 0.0147(10) 0.0200(10) -0.0012(8) 0.0007(10) 0.0011(10)
C21 0.0240(13) 0.0130(9) 0.0172(9) 0.0007(7) 0.0037(9) 0.0017(9)
C27 0.0253(13) 0.0138(10) 0.0183(9) 0.0014(8) 0.0045(9) 0.0043(10)
O27 0.0314(10) 0.0108(7) 0.0249(8) 0.0021(6) 0.0024(7) -0.0002(7)
O28 0.0275(10) 0.0165(7) 0.0269(8) 0.0055(6) -0.0020(7) 0.0012(8)
C22 0.0202(12) 0.0150(10) 0.0161(9) -0.0004(8) 0.0016(8) 0.0000(10)
O22 0.0257(10) 0.0153(8) 0.0288(8) 0.0052(6) -0.0048(7) 0.0003(7)
C23 0.0242(12) 0.0133(9) 0.0158(8) 0.0000(7) 0.0012(8) 0.0007(10)
C28 0.0245(13) 0.0140(10) 0.0176(9) -0.0019(8) -0.0008(8) 0.0013(10)
C24 0.0276(14) 0.0124(10) 0.0209(9) 0.0014(8) 0.0011(10) 0.0046(10)
C25 0.0228(13) 0.0175(11) 0.0239(10) 0.0014(8) -0.0045(9) 0.0023(10)
C26 0.0233(13) 0.0151(10) 0.0218(10) 0.0001(8) 0.0018(9) -0.0021(9)

loop_
_atom_type_symbol
_atom_type_description
_atom_type_scat_dispersion_real
_atom_type_scat_dispersion_imag
_atom_type_scat_source
C C 0.0033 0.0016 'International Tables Vol C Tables 4.2.6.8 and 6.1.1.4'
H H 0.0000 0.0000 'International Tables Vol C Tables 4.2.6.8 and 6.1.1.4'
N N 0.0061 0.0033 'International Tables Vol C Tables 4.2.6.8 and 6.1.1.4'
O O 0.0106 0.0060 'International Tables Vol C Tables 4.2.6.8 and 6.1.1.4'

loop_
_geom_angle_atom_site_label_1
_geom_angle_atom_site_label_2
_geom_angle_atom_site_label_3
_geom_angle
_geom_angle_site_symmetry_1
_geom_angle_site_symmetry_3
_geom_angle_publ_flag
N11 C11 C12 110.53(19) . . ?
N11 C11 C16 110.04(17) . . ?
C12 C11 C16 108.81(16) . . ?
N11 C11 H11 109.1 . . ?
C12 C11 H11 109.1 . . ?
C16 C11 H11 109.1 . . ?
C28 N11 C11 115.4(2) . . ?
N12 C12 C13 109.93(17) . . ?
N12 C12 C11 110.08(16) . . ?
C13 C12 C11 110.96(19) . . ?
N12 C12 H12 108.6 . . ?
C13 C12 H12 108.6 . . ?
C11 C12 H12 108.6 . . ?
C12 N12 H12A 108.3(17) . . ?
C12 N12 H12B 111.9(16) . . ?
H12A N12 H12B 112(2) . . ?
C12 N12 H12C 111.9(17) . . ?
H12A N12 H12C 100(2) . . ?
H12B N12 H12C 112(2) . . ?
C12 C13 C14 111.21(18) . . ?
C12 C13 H13A 109.4 . . ?
C14 C13 H13A 109.4 . . ?
C12 C13 H13B 109.4 . . ?
C14 C13 H13B 109.4 . . ?
H13A C13 H13B 108.0 . . ?
C15 C14 C13 110.97(18) . . ?
C15 C14 H14A 109.4 . . ?
C13 C14 H14A 109.4 . . ?
C15 C14 H14B 109.4 . . ?
C13 C14 H14B 109.4 . . ?
H14A C14 H14B 108.0 . . ?
C16 C15 C14 111.5(2) . . ?
C16 C15 H15A 109.3 . . ?
C14 C15 H15A 109.3 . . ?
C16 C15 H15B 109.3 . . ?
C14 C15 H15B 109.3 . . ?
H15A C15 H15B 108.0 . . ?
C15 C16 C11 111.07(17) . . ?
C15 C16 H16A 109.4 . . ?
C11 C16 H16A 109.4 . . ?
C15 C16 H16B 109.4 . . ?
C11 C16 H16B 109.4 . . ?
H16A C16 H16B 108.0 . . ?
C26 C21 C22 119.02(19) . . ?
C26 C21 C27 120.9(2) . . ?
C22 C21 C27 120.1(2) . . ?
O28 C27 O27 123.7(2) . . ?
O28 C27 C21 118.5(2) . . ?
O27 C27 C21 117.8(2) . . ?
O22 C22 C21 121.91(19) . . ?
O22 C22 C23 118.3(2) . . ?
C21 C22 C23 119.8(2) . . ?
C22 O22 H22 106(2) . . ?
C24 C23 C22 118.9(2) . . ?
C24 C23 C28 122.27(19) . . ?
C22 C23 C28 118.8(2) . . ?
N11 C28 C23 122.3(2) . . ?
N11 C28 H28 118.8 . . ?
C23 C28 H28 118.8 . . ?
C25 C24 C23 121.7(2) . . ?
C25 C24 H24 119.2 . . ?
C23 C24 H24 119.2 . . ?
C24 C25 C26 119.3(2) . . ?
C24 C25 H25 120.3 . . ?
C26 C25 H25 120.3 . . ?
C21 C26 C25 121.2(2) . . ?
C21 C26 H26 119.4 . . ?
C25 C26 H26 119.4 . . ?

loop_
_geom_bond_atom_site_label_1
_geom_bond_atom_site_label_2
_geom_bond_distance
_geom_bond_site_symmetry_2
_geom_bond_publ_flag
C11 N11 1.459(3) . ?
C11 C12 1.528(3) . ?
C11 C16 1.539(3) . ?
C11 H11 1.0000 . ?
N11 C28 1.270(3) . ?
C12 N12 1.496(3) . ?
C12 C13 1.520(3) . ?
C12 H12 1.0000 . ?
N12 H12A 0.93(3) . ?
N12 H12B 1.01(3) . ?
N12 H12C 0.90(3) . ?
C13 C14 1.531(3) . ?
C13 H13A 0.9900 . ?
C13 H13B 0.9900 . ?
C14 C15 1.529(3) . ?
C14 H14A 0.9900 . ?
C14 H14B 0.9900 . ?
C15 C16 1.522(3) . ?
C15 H15A 0.9900 . ?
C15 H15B 0.9900 . ?
C16 H16A 0.9900 . ?
C16 H16B 0.9900 . ?
C21 C26 1.389(3) . ?
C21 C22 1.412(3) . ?
C21 C27 1.501(3) . ?
C27 O28 1.265(3) . ?
C27 O27 1.268(3) . ?
C22 O22 1.338(3) . ?
C22 C23 1.416(3) . ?
O22 H22 0.88(3) . ?
C23 C24 1.386(3) . ?
C23 C28 1.465(3) . ?
C28 H28 0.9500 . ?
C24 C25 1.381(3) . ?
C24 H24 0.9500 . ?
C25 C26 1.391(3) . ?
C25 H25 0.9500 . ?
C26 H26 0.9500 . ?

loop_
_geom_hbond_atom_site_label_D
_geom_hbond_atom_site_label_H
_geom_hbond_atom_site_label_A
_geom_hbond_distance_DH
_geom_hbond_distance_HA
_geom_hbond_distance_DA
_geom_hbond_angle_DHA
_geom_hbond_site_symmetry_A
O22 H22 O28 0.88(3) 1.73(3) 2.540(2) 152(3) .
N12 H12A O27 0.93(3) 1.79(3) 2.719(2) 176(3) 1_545
N12 H12B O27 1.01(3) 1.80(3) 2.793(3) 169(2) 4_466
N12 H12C O28 0.90(3) 2.17(3) 2.942(3) 144(2) 4_566

loop_
_geom_torsion_atom_site_label_1
_geom_torsion_atom_site_label_2
_geom_torsion_atom_site_label_3
_geom_torsion_atom_site_label_4
_geom_torsion
_geom_torsion_site_symmetry_1
_geom_torsion_site_symmetry_2
_geom_torsion_site_symmetry_3
_geom_torsion_site_symmetry_4
_geom_torsion_publ_flag
C12 C11 N11 C28 146.32(18) . . . . ?
C16 C11 N11 C28 -93.5(2) . . . . ?
N11 C11 C12 N12 -58.1(2) . . . . ?
C16 C11 C12 N12 -179.06(19) . . . . ?
N11 C11 C12 C13 179.97(16) . . . . ?
C16 C11 C12 C13 59.0(2) . . . . ?
N12 C12 C13 C14 -179.88(19) . . . . ?
C11 C12 C13 C14 -57.9(2) . . . . ?
C12 C13 C14 C15 54.5(3) . . . . ?
C13 C14 C15 C16 -53.9(3) . . . . ?
C14 C15 C16 C11 56.4(2) . . . . ?
N11 C11 C16 C15 -179.56(18) . . . . ?
C12 C11 C16 C15 -58.3(2) . . . . ?
C26 C21 C27 O28 179.04(19) . . . . ?
C22 C21 C27 O28 -1.6(3) . . . . ?
C26 C21 C27 O27 -0.9(3) . . . . ?
C22 C21 C27 O27 178.42(18) . . . . ?
C26 C21 C22 O22 -177.68(19) . . . . ?
C27 C21 C22 O22 3.0(3) . . . . ?
C26 C21 C22 C23 3.0(3) . . . . ?
C27 C21 C22 C23 -176.32(19) . . . . ?
O22 C22 C23 C24 177.97(18) . . . . ?
C21 C22 C23 C24 -2.7(3) . . . . ?
O22 C22 C23 C28 -3.9(3) . . . . ?
C21 C22 C23 C28 175.38(18) . . . . ?
C11 N11 C28 C23 172.35(18) . . . . ?
C24 C23 C28 N11 0.0(3) . . . . ?
C22 C23 C28 N11 -178.0(2) . . . . ?
C22 C23 C24 C25 0.3(3) . . . . ?
C28 C23 C24 C25 -177.8(2) . . . . ?
C23 C24 C25 C26 1.9(3) . . . . ?
C22 C21 C26 C25 -0.9(3) . . . . ?
C27 C21 C26 C25 178.4(2) . . . . ?
C24 C25 C26 C21 -1.5(3) . . . . ?
